data_7202186
loop_
_publ_author_name
'Liu, Wenlong'
'Ye, Lihua'
'Liu, Xinfang'
'Yuan, Limin'
'Jiang, Jiaxun'
'Yan, Chaoguo'

_publ_section_title
;
 Hydrothermal syntheses, structures and luminescent properties of d10
 metal--organic frameworks based on rigid
 3,3&#x2032;,5,5&#x2032;-azobenzenetetracarboxylic acid
;
_journal_issue 10
_journal_name_full CrystEngComm
_journal_page_first 1395
_journal_paper_doi 10.1039/b806360e
_journal_volume 10
_journal_year 2008
_chemical_formula_moiety '4(C20 H11 N3 O4 Zn), H4 O2'
_chemical_formula_sum 'C80 H48 N12 O18 Zn4'
_chemical_formula_weight 1726.78
_chemical_name_systematic
;
?
;
_space_group_IT_number 15
_symmetry_cell_setting monoclinic
_symmetry_space_group_name_Hall '-C 2yc'
_symmetry_space_group_name_H-M 'C 1 2/c 1'
_atom_sites_solution_hydrogens geom
_atom_sites_solution_primary direct
_atom_sites_solution_secondary difmap
_audit_creation_method SHELXL-97
_cell_angle_alpha 90.00
_cell_angle_beta 129.015(2)
_cell_angle_gamma 90.00
_cell_formula_units_Z 2
_cell_length_a 20.9780(3)
_cell_length_b 13.1721(2)
_cell_length_c 16.6474(4)
_cell_measurement_reflns_used 6558
_cell_measurement_temperature 296(2)
_cell_measurement_theta_max 28.13
_cell_measurement_theta_min 2.50
_cell_volume 3574.18(15)
_computing_cell_refinement 'Bruker SMART'
_computing_data_collection 'Bruker SMART'
_computing_data_reduction 'Bruker SAINT'
_computing_molecular_graphics 'Bruker SHELXTL'
_computing_publication_material 'Bruker SHELXTL'
_computing_structure_refinement 'Bruker SHELXTL'
_computing_structure_solution 'Bruker SHELXTL'
_diffrn_ambient_temperature 296(2)
_diffrn_measured_fraction_theta_full 0.999
_diffrn_measured_fraction_theta_max 0.999
_diffrn_measurement_device_type 'Bruker Smart Apex CCD'
_diffrn_measurement_method 'phi and omega scans'
_diffrn_radiation_monochromator graphite
_diffrn_radiation_source 'fine-focus sealed tube'
_diffrn_radiation_type MoK\a
_diffrn_radiation_wavelength 0.71073
_diffrn_reflns_av_R_equivalents 0.0702
_diffrn_reflns_av_sigmaI/netI 0.0565
_diffrn_reflns_limit_h_max 25
_diffrn_reflns_limit_h_min -25
_diffrn_reflns_limit_k_max 16
_diffrn_reflns_limit_k_min -15
_diffrn_reflns_limit_l_max 20
_diffrn_reflns_limit_l_min -20
_diffrn_reflns_number 22249
_diffrn_reflns_theta_full 26.00
_diffrn_reflns_theta_max 26.00
_diffrn_reflns_theta_min 1.99
_exptl_absorpt_coefficient_mu 1.411
_exptl_absorpt_correction_T_max 0.7338
_exptl_absorpt_correction_T_min 0.6769
_exptl_absorpt_correction_type multi-scan
_exptl_absorpt_process_details 'SADABS, Bruker(2000)'
_exptl_crystal_colour yellow
_exptl_crystal_density_diffrn 1.605
_exptl_crystal_density_method 'not measured'
_exptl_crystal_description block
_exptl_crystal_F_000 1752
_exptl_crystal_size_max 0.30
_exptl_crystal_size_mid 0.24
_exptl_crystal_size_min 0.22
_refine_diff_density_max 0.620
_refine_diff_density_min -0.643
_refine_diff_density_rms 0.074
_refine_ls_extinction_method none
_refine_ls_goodness_of_fit_ref 1.022
_refine_ls_hydrogen_treatment mixed
_refine_ls_matrix_type full
_refine_ls_number_parameters 256
_refine_ls_number_reflns 3515
_refine_ls_number_restraints 0
_refine_ls_restrained_S_all 1.022
_refine_ls_R_factor_all 0.0701
_refine_ls_R_factor_gt 0.0516
_refine_ls_shift/su_max 0.000
_refine_ls_shift/su_mean 0.000
_refine_ls_structure_factor_coef Fsqd
_refine_ls_weighting_details 'calc w=1/[\s^2^(Fo^2^)+(0.0700P)^2^+1.2200P] where P=(Fo^2^+2Fc^2^)/3'
_refine_ls_weighting_scheme calc
_refine_ls_wR_factor_gt 0.1248
_refine_ls_wR_factor_ref 0.1290
_reflns_number_gt 2623
_reflns_number_total 3515
_reflns_threshold_expression >2sigma(I)
_cod_data_source_file b806360e.txt
_cod_data_source_block compound3
_cod_original_cell_volume 3574.17(15)
_cod_original_sg_symbol_H-M 'C 2/c '
_cod_database_code 7202186

loop_
_symmetry_equiv_pos_as_xyz
'x, y, z'
'-x, y, -z+1/2'
'x+1/2, y+1/2, z'
'-x+1/2, y+1/2, -z+1/2'
'-x, -y, -z'
'x, -y, z-1/2'
'-x+1/2, -y+1/2, -z'
'x+1/2, -y+1/2, z-1/2'

loop_
_atom_site_label
_atom_site_type_symbol
_atom_site_fract_x
_atom_site_fract_y
_atom_site_fract_z
_atom_site_U_iso_or_equiv
_atom_site_adp_type
_atom_site_occupancy
_atom_site_symmetry_multiplicity
_atom_site_calc_flag
_atom_site_refinement_flags
_atom_site_disorder_assembly
_atom_site_disorder_group
C1 C 0.1375(2) 0.6571(3) 0.6978(3) 0.0390(8) Uani 1 1 d . . .
C2 C 0.1099(3) 0.5641(3) 0.7029(3) 0.0458(10) Uani 1 1 d . . .
H2 H 0.0811 0.5214 0.6456 0.055 Uiso 1 1 calc R . .
C3 C 0.1251(2) 0.5340(3) 0.7942(3) 0.0406(9) Uani 1 1 d . . .
C4 C 0.1673(2) 0.5974(3) 0.8802(3) 0.0412(9) Uani 1 1 d . . .
H4 H 0.1752 0.5790 0.9398 0.049 Uiso 1 1 calc R . .
C5 C 0.1977(2) 0.6894(3) 0.8749(3) 0.0427(9) Uani 1 1 d . . .
C6 C 0.1833(3) 0.7198(3) 0.7858(3) 0.0463(10) Uani 1 1 d . . .
H6 H 0.2037 0.7815 0.7837 0.056 Uiso 1 1 calc R . .
C7 C 0.1210(2) 0.6918(3) 0.5997(3) 0.041 Uani 1 1 d . . .
C8 C 0.0959(2) 0.4319(3) 0.8005(3) 0.0368(8) Uani 1 1 d . . .
C9 C 0.1617(2) 0.8175(3) 0.3867(3) 0.0422(9) Uani 1 1 d . . .
H9 H 0.1823 0.7545 0.3879 0.051 Uiso 1 1 calc R . .
C10 C 0.2011(2) 0.9059(3) 0.3898(3) 0.0454(9) Uani 1 1 d . . .
H10 H 0.2475 0.9012 0.3944 0.054 Uiso 1 1 calc R . .
C11 C 0.1699(2) 0.9995(3) 0.3860(3) 0.0427(9) Uani 1 1 d . . .
H11 H 0.1942 1.0585 0.3861 0.051 Uiso 1 1 calc R . .
C12 C 0.1007(2) 1.0050(3) 0.3820(3) 0.0435(9) Uani 1 1 d . . .
C13 C 0.0645(2) 1.0998(3) 0.3784(3) 0.0425(9) Uani 1 1 d . . .
H13 H 0.0870 1.1608 0.3788 0.051 Uiso 1 1 calc R . .
C14 C -0.0019(2) 1.1006(3) 0.3745(3) 0.0405(9) Uani 1 1 d . . .
H14 H -0.0240 1.1625 0.3727 0.049 Uiso 1 1 calc R . .
C15 C -0.0390(2) 1.0086(3) 0.3729(3) 0.0386(8) Uani 1 1 d . . .
C16 C -0.1090(2) 1.0058(3) 0.3679(3) 0.0382(8) Uani 1 1 d . . .
H16 H -0.1333 1.0658 0.3658 0.046 Uiso 1 1 calc R . .
C17 C -0.1399(2) 0.9152(3) 0.3661(3) 0.0385(8) Uani 1 1 d . . .
H17 H -0.1859 0.9123 0.3627 0.046 Uiso 1 1 calc R . .
C18 C -0.1022(2) 0.8251(3) 0.3696(3) 0.0371(8) Uani 1 1 d . . .
H18 H -0.1246 0.7635 0.3678 0.045 Uiso 1 1 calc R . .
C19 C -0.0052(2) 0.9152(3) 0.3766(3) 0.0379(8) Uani 1 1 d . . .
C20 C 0.0658(2) 0.9132(3) 0.3809(3) 0.0388(8) Uani 1 1 d . . .
N1 N 0.2487(2) 0.7574(3) 0.9623(2) 0.0385(7) Uani 1 1 d . . .
N2 N -0.0360(2) 0.8236(2) 0.3753(3) 0.0423(8) Uani 1 1 d . . .
N3 N 0.0960(2) 0.8209(3) 0.3821(3) 0.0424(8) Uani 1 1 d . . .
O1 O 0.06529(16) 0.6405(2) 0.5178(2) 0.0416(6) Uani 1 1 d . . .
O2 O 0.15667(16) 0.7641(2) 0.5999(2) 0.0447(7) Uani 1 1 d . . .
O3 O 0.06871(16) 0.3706(2) 0.7270(2) 0.0427(6) Uani 1 1 d . . .
O4 O 0.10022(17) 0.4152(2) 0.8783(2) 0.0459(7) Uani 1 1 d . . .
O1W O 0.0866(4) 0.5992(5) 1.0059(5) 0.0524(15) Uani 0.50 1 d P . .
H1A H 0.100(7) 0.540(9) 1.001(8) 0.063 Uiso 0.50 1 d P . .
H1B H 0.038(7) 0.612(8) 0.953(9) 0.063 Uiso 0.50 1 d P . .
Zn1 Zn 0.03716(3) 0.69732(3) 0.38886(3) 0.037 Uani 1 1 d . . .

loop_
_atom_site_aniso_label
_atom_site_aniso_U_11
_atom_site_aniso_U_22
_atom_site_aniso_U_33
_atom_site_aniso_U_23
_atom_site_aniso_U_13
_atom_site_aniso_U_12
C1 0.039(2) 0.0268(18) 0.035(2) 0.0063(15) 0.0158(17) 0.0074(15)
C2 0.056(3) 0.030(2) 0.026(2) -0.0081(15) 0.0142(19) -0.0056(17)
C3 0.0309(18) 0.041(2) 0.035(2) 0.0016(16) 0.0134(16) -0.0021(15)
C4 0.037(2) 0.037(2) 0.031(2) -0.0004(16) 0.0124(17) 0.0001(15)
C5 0.0287(17) 0.038(2) 0.035(2) -0.0023(17) 0.0079(16) 0.0026(16)
C6 0.043(2) 0.044(2) 0.034(2) 0.0000(17) 0.0157(18) -0.0100(17)
C7 0.048 0.035 0.032 0.007 0.022 0.014
C8 0.042(2) 0.0312(19) 0.0281(19) -0.0009(15) 0.0181(17) -0.0084(15)
C9 0.040(2) 0.040(2) 0.031(2) -0.0051(16) 0.0151(17) 0.0086(16)
C10 0.036(2) 0.045(2) 0.032(2) -0.0037(17) 0.0106(17) 0.0010(17)
C11 0.040(2) 0.034(2) 0.035(2) -0.0048(16) 0.0143(17) -0.0079(16)
C12 0.037(2) 0.036(2) 0.032(2) -0.0012(16) 0.0095(17) -0.0029(16)
C13 0.036(2) 0.039(2) 0.036(2) -0.0027(16) 0.0140(18) -0.0062(16)
C14 0.0334(18) 0.036(2) 0.036(2) 0.0013(16) 0.0141(17) 0.0026(15)
C15 0.0297(17) 0.035(2) 0.031(2) -0.0014(15) 0.0095(16) -0.0015(15)
C16 0.0297(17) 0.039(2) 0.034(2) -0.0010(16) 0.0145(16) 0.0001(15)
C17 0.0373(19) 0.048(2) 0.0294(19) -0.0012(16) 0.0207(17) -0.0078(16)
C18 0.045(2) 0.035(2) 0.033(2) -0.0070(15) 0.0249(18) -0.0179(16)
C19 0.0299(17) 0.036(2) 0.030(2) 0.0018(15) 0.0104(16) -0.0023(15)
C20 0.0312(18) 0.039(2) 0.031(2) -0.0068(16) 0.0119(16) -0.0048(15)
N1 0.0373(16) 0.0481(19) 0.0294(17) -0.0012(14) 0.0207(14) -0.0078(14)
N2 0.0372(16) 0.0349(18) 0.0340(18) -0.0047(14) 0.0124(15) -0.0118(13)
N3 0.0381(17) 0.0337(17) 0.0351(18) -0.0006(14) 0.0133(15) 0.0022(13)
O1 0.0371(14) 0.0326(14) 0.0320(14) 0.0001(11) 0.0107(12) -0.0055(11)
O2 0.0333(13) 0.0426(16) 0.0362(16) 0.0024(12) 0.0113(12) -0.0083(11)
O3 0.0359(14) 0.0414(15) 0.0306(14) -0.0100(12) 0.0112(12) -0.0178(12)
O4 0.0471(16) 0.0453(16) 0.0270(14) -0.0051(12) 0.0145(12) -0.0143(13)
O1W 0.041(3) 0.045(4) 0.050(4) -0.018(3) 0.019(3) -0.014(3)
Zn1 0.039 0.033 0.032 -0.002 0.020 -0.003

loop_
_atom_type_symbol
_atom_type_description
_atom_type_scat_dispersion_real
_atom_type_scat_dispersion_imag
_atom_type_scat_source
C C 0.0033 0.0016 'International Tables Vol C Tables 4.2.6.8 and 6.1.1.4'
H H 0.0000 0.0000 'International Tables Vol C Tables 4.2.6.8 and 6.1.1.4'
N N 0.0061 0.0033 'International Tables Vol C Tables 4.2.6.8 and 6.1.1.4'
O O 0.0106 0.0060 'International Tables Vol C Tables 4.2.6.8 and 6.1.1.4'
Zn Zn 0.2839 1.4301 'International Tables Vol C Tables 4.2.6.8 and 6.1.1.4'

loop_
_geom_angle_atom_site_label_1
_geom_angle_atom_site_label_2
_geom_angle_atom_site_label_3
_geom_angle
_geom_angle_site_symmetry_1
_geom_angle_site_symmetry_3
_geom_angle_publ_flag
C2 C1 C6 119.6(4) . . ?
C2 C1 C7 121.0(4) . . ?
C6 C1 C7 119.3(4) . . ?
C1 C2 C3 120.1(4) . . ?
C1 C2 H2 120.0 . . ?
C3 C2 H2 120.0 . . ?
C4 C3 C2 120.7(4) . . ?
C4 C3 C8 119.1(4) . . ?
C2 C3 C8 120.2(4) . . ?
C3 C4 C5 118.4(4) . . ?
C3 C4 H4 120.8 . . ?
C5 C4 H4 120.8 . . ?
C6 C5 C4 121.5(4) . . ?
C6 C5 N1 115.2(4) . . ?
C4 C5 N1 123.3(4) . . ?
C5 C6 C1 119.7(4) . . ?
C5 C6 H6 120.1 . . ?
C1 C6 H6 120.1 . . ?
O2 C7 O1 124.1(4) . . ?
O2 C7 C1 120.9(4) . . ?
O1 C7 C1 114.9(4) . . ?
O4 C8 O3 125.5(3) . . ?
O4 C8 C3 117.3(3) . . ?
O3 C8 C3 117.2(3) . . ?
N3 C9 C10 122.3(4) . . ?
N3 C9 H9 118.8 . . ?
C10 C9 H9 118.8 . . ?
C11 C10 C9 119.1(4) . . ?
C11 C10 H10 120.4 . . ?
C9 C10 H10 120.4 . . ?
C10 C11 C12 119.6(4) . . ?
C10 C11 H11 120.2 . . ?
C12 C11 H11 120.2 . . ?
C20 C12 C11 117.7(4) . . ?
C20 C12 C13 119.3(4) . . ?
C11 C12 C13 123.0(4) . . ?
C14 C13 C12 120.5(4) . . ?
C14 C13 H13 119.8 . . ?
C12 C13 H13 119.8 . . ?
C13 C14 C15 121.8(4) . . ?
C13 C14 H14 119.1 . . ?
C15 C14 H14 119.1 . . ?
C19 C15 C16 117.2(3) . . ?
C19 C15 C14 119.1(4) . . ?
C16 C15 C14 123.7(4) . . ?
C17 C16 C15 119.4(4) . . ?
C17 C16 H16 120.3 . . ?
C15 C16 H16 120.3 . . ?
C16 C17 C18 119.5(4) . . ?
C16 C17 H17 120.2 . . ?
C18 C17 H17 120.2 . . ?
N2 C18 C17 123.5(3) . . ?
N2 C18 H18 118.3 . . ?
C17 C18 H18 118.3 . . ?
N2 C19 C15 123.6(4) . . ?
N2 C19 C20 116.7(3) . . ?
C15 C19 C20 119.7(3) . . ?
N3 C20 C12 122.3(4) . . ?
N3 C20 C19 118.1(3) . . ?
C12 C20 C19 119.7(4) . . ?
N1 N1 C5 117.1(4) 7_567 . ?
C18 N2 C19 116.8(3) . . ?
C18 N2 Zn1 130.9(3) . . ?
C19 N2 Zn1 112.2(3) . . ?
C9 N3 C20 119.0(4) . . ?
C9 N3 Zn1 126.5(3) . . ?
C20 N3 Zn1 114.3(3) . . ?
C7 O1 Zn1 113.6(2) . . ?
C8 O3 Zn1 139.9(3) . 5_566 ?
C8 O4 Zn1 125.3(2) . 6_566 ?
H1A O1W H1B 109(10) . . ?
O1 Zn1 O3 105.46(11) . 5_566 ?
O1 Zn1 O4 92.95(11) . 6_565 ?
O3 Zn1 O4 88.79(12) 5_566 6_565 ?
O1 Zn1 N3 124.73(12) . . ?
O3 Zn1 N3 128.87(13) 5_566 . ?
O4 Zn1 N3 97.06(13) 6_565 . ?
O1 Zn1 N2 96.34(12) . . ?
O3 Zn1 N2 87.69(12) 5_566 . ?
O4 Zn1 N2 170.65(13) 6_565 . ?
N3 Zn1 N2 78.51(13) . . ?

loop_
_geom_bond_atom_site_label_1
_geom_bond_atom_site_label_2
_geom_bond_distance
_geom_bond_site_symmetry_2
_geom_bond_publ_flag
C1 C2 1.381(6) . ?
C1 C6 1.407(6) . ?
C1 C7 1.512(6) . ?
C2 C3 1.398(6) . ?
C2 H2 0.9300 . ?
C3 C4 1.392(6) . ?
C3 C8 1.509(5) . ?
C4 C5 1.398(6) . ?
C4 H4 0.9300 . ?
C5 C6 1.373(6) . ?
C5 N1 1.450(5) . ?
C6 H6 0.9300 . ?
C7 O2 1.209(5) . ?
C7 O1 1.294(5) . ?
C8 O4 1.260(5) . ?
C8 O3 1.263(5) . ?
C9 N3 1.332(6) . ?
C9 C10 1.410(6) . ?
C9 H9 0.9300 . ?
C10 C11 1.378(6) . ?
C10 H10 0.9300 . ?
C11 C12 1.412(6) . ?
C11 H11 0.9300 . ?
C12 C20 1.407(6) . ?
C12 C13 1.442(6) . ?
C13 C14 1.352(6) . ?
C13 H13 0.9300 . ?
C14 C15 1.432(5) . ?
C14 H14 0.9300 . ?
C15 C19 1.403(5) . ?
C15 C16 1.416(6) . ?
C16 C17 1.351(6) . ?
C16 H16 0.9300 . ?
C17 C18 1.407(6) . ?
C17 H17 0.9300 . ?
C18 N2 1.330(5) . ?
C18 H18 0.9300 . ?
C19 N2 1.363(5) . ?
C19 C20 1.446(6) . ?
C20 N3 1.364(5) . ?
N1 N1 1.236(6) 7_567 ?
N2 Zn1 2.177(4) . ?
N3 Zn1 2.089(4) . ?
O1 Zn1 1.980(3) . ?
O3 Zn1 2.015(2) 5_566 ?
O4 Zn1 2.066(3) 6_566 ?
O1W H1A 0.85(11) . ?
O1W H1B 0.85(11) . ?
Zn1 O3 2.015(2) 5_566 ?
Zn1 O4 2.066(3) 6_565 ?
